data_4343861
loop_
_publ_author_name
'Hodgson, D.J.'
'Pedersen, E.'

_publ_section_title
;
 Structural and Magnetic Characterization of the Chromium(III) Dimer
 cis-(Hydroxotetraamminechromium(III)-mue-hydroxo-pentaamm
 nechromium(III)) Dithionate Trihydrate, ((N H3)5 Cr (O H) Cr (N H3)4 (O
 H)) (S2 O6)2 (H2 O)3
;
_journal_name_full 'Inorganic Chemistry'
_journal_page_first 3116
_journal_page_last 3121
_journal_volume 19
_journal_year 1980
_chemical_formula_sum 'Cr2 H35 N9 O17 S4'
_chemical_name_systematic
;
((N H3)5 Cr (O H) Cr (N H3)4 (O H)) (S2 O6)2 (H2 O)3
;
_space_group_IT_number 9
_symmetry_space_group_name_Hall 'C -2yc'
_symmetry_space_group_name_H-M 'C 1 c 1'
_cell_angle_alpha 90
_cell_angle_beta 96.86
_cell_angle_gamma 90
_cell_formula_units_Z 4
_cell_length_a 7.395
_cell_length_b 19.417
_cell_length_c 16.892
_cell_volume 2408.136
_citation_journal_id_ASTM INOCAJ
_cod_data_source_file Hodgson_INOCAJ_1980_88.cif
_cod_data_source_block H35Cr2N9O17S4
_cod_original_formula_sum 'H35 Cr2 N9 O17 S4'
_cod_database_code 4343861

loop_
_symmetry_equiv_pos_as_xyz
x,y,z
x,-y,z+1/2
x+1/2,y+1/2,z
x+1/2,-y+1/2,z+1/2

loop_
_atom_site_label
_atom_site_type_symbol
_atom_site_fract_x
_atom_site_fract_y
_atom_site_fract_z
_atom_site_occupancy
_atom_site_U_iso_or_equiv
H29 H+1 -0.491 -0.284 -0.173 1 0.0
N5 N-3 0.0856 -0.0081 -0.0801 1 0.0
N2 N-3 -0.2695 -0.0465 -0.0269 1 0.0
N3 N-3 -0.0803 -0.1477 0.0838 1 0.0
H11 H+1 -0.042 -0.141 0.143 1 0.0
H27 H+1 -0.364 -0.326 -0.216 1 0.0
N7 N-3 -0.2691 -0.1403 -0.2309 1 0.0
O5 O-2 -0.6 -0.0751 0.3463 1 0.0
H19 H+1 0.051 -0.287 -0.177 1 0.0
N6 N-3 -0.0042 -0.2508 -0.2038 1 0.0
O14 O-2 -0.226 -0.2157 -0.571 1 0.0
O17 O-2 -0.0844 -0.4473 0.0566 1 0.0
H4 H+1 0.141 -0.008 0.121 1 0.0
H28 H+1 -0.439 -0.259 -0.25 1 0.0
H7 H+1 -0.319 -0.066 -0.072 1 0.0
N1 N-3 0.033 -0.0007 0.089 1 0.0
H30 H+1 -0.635 -0.112 -0.132 1 0.0
S3 S+5 -0.152 -0.1621 -0.5192 1 0.0
H18 H+1 -0.042 -0.266 -0.25 1 0.0
O4 O-2 -0.6924 -0.1076 0.2106 1 0.0
H9 H+1 -0.003 -0.175 0.078 1 0.0
H31 H+1 -0.792 -0.156 -0.143 1 0.0
O1 O-2 -0.0297 -0.1476 -0.0843 1 0.0
S1 S+5 -0.6045 -0.0566 0.264 1 0.0
H24 H+1 -0.254 -0.309 -0.031 1 0.0
H26 H+1 -0.088 -0.323 -0.08 1 0.0
S2 S+5 -0.3267 -0.056 0.2415 1 0.0
O11 O-2 -0.0028 -0.1631 -0.3561 1 0.0
Cr1 Cr+3 0 -0.0775 0 1 0.0
N8 N-3 -0.145 -0.2875 -0.0566 1 0.0
Cr2 Cr+3 -0.2105 -0.2115 -0.1415 1 0.0
H21 H+1 -0.405 -0.137 -0.254 1 0.0
O15 O-2 -0.2209 -0.3682 0.3342 1 0.0
H16 H+1 0.189 -0.022 -0.097 1 0.0
H12 H+1 0.392 -0.083 0.002 1 0.0
O13 O-2 0.0204 -0.135 -0.5393 1 0.0
N9 N-3 -0.3262 -0.2797 -0.2026 1 0.0
H8 H+1 -0.274 -0.066 -0.072 1 0.0
H3 H+1 0.036 0.043 0.068 1 0.0
O2 O-2 -0.4019 -0.1753 -0.0868 1 0.0
H6 H+1 -0.348 -0.058 0.016 1 0.0
O10 O-2 -0.2476 -0.2449 -0.3924 1 0.0
H17 H+1 0.105 0.034 -0.056 1 0.0
H23 H+1 -0.233 -0.098 -0.213 1 0.0
O7 O-2 -0.3322 -0.03 0.161 1 0.0
S4 S+5 -0.0798 -0.2152 -0.4114 1 0.0
H13 H+1 0.282 -0.151 0.02 1 0.0
O9 O-2 0.0506 -0.2643 -0.4309 1 0.0
H15 H+1 0.021 -0.003 -0.112 1 0.0
O12 O-2 -0.2746 -0.11 0.5006 1 0.0
H22 H+1 -0.206 -0.151 -0.272 1 0.0
H2 H+1 -0.386 -0.128 -0.085 1 0.0
H1 H+1 0.117 -0.157 -0.071 1 0.0
H10 H+1 -0.208 -0.156 0.054 1 0.0
O16 O-2 -0.1074 -0.3153 0.1593 1 0.0
O3 O-2 -0.6693 0.012 0.2421 1 0.0
H14 H+1 0.302 -0.097 0.082 1 0.0
N4 N-3 0.2757 -0.1046 0.0297 1 0.0
H20 H+1 0.079 -0.218 -0.21 1 0.0
H25 H+1 -0.066 -0.27 -0.017 1 0.0
O6 O-2 -0.2604 -0.1253 0.2493 1 0.0
H5 H+1 -0.057 -0.003 0.12 1 0.0
O8 O-2 -0.2434 -0.009 0.3007 1 0.0
